data_4516807
loop_
_publ_author_name
'Cao, Jinbao'
'Siefker, David'
'Chan, Brandon A.'
'Yu, Tianyi'
'Lu, Lu'
'Saputra, Mirza A.'
'Fronczek, Frank R.'
'Xie, Weiwei'
'Zhang, Donghui'

_publ_section_title
;
 Interfacial Ring-Opening Polymerization of Amino-Acid-Derived
 N-Thiocarboxyanhydrides Toward Well-Defined Polypeptides
;
_journal_issue 8
_journal_name_full 'ACS Macro Letters'
_journal_page_first 836
_journal_paper_doi 10.1021/acsmacrolett.7b00411
_journal_volume 6
_journal_year 2017
_chemical_absolute_configuration rmad
_chemical_formula_moiety 'C15 H18 N2 O4 S'
_chemical_formula_sum 'C15 H18 N2 O4 S'
_chemical_formula_weight 322.37
_space_group_IT_number 4
_space_group_name_Hall 'P 2yb'
_space_group_name_H-M_alt 'P 1 21 1'
_symmetry_cell_setting monoclinic
_symmetry_space_group_name_Hall 'P 2yb'
_symmetry_space_group_name_H-M 'P 1 21 1'
_atom_sites_solution_hydrogens geom
_atom_sites_solution_primary direct
_atom_sites_solution_secondary difmap
_audit_creation_method SHELXL-97
_cell_angle_alpha 90
_cell_angle_beta 108.097(3)
_cell_angle_gamma 90
_cell_formula_units_Z 4
_cell_length_a 7.9376(6)
_cell_length_b 18.7907(10)
_cell_length_c 11.1825(9)
_cell_measurement_reflns_used 3090
_cell_measurement_temperature 200.0(5)
_cell_measurement_theta_max 26.373
_cell_measurement_theta_min 2.546
_cell_volume 1585.4(2)
_computing_cell_refinement 'Denzo and Scalepack (Otwinowski & Minor, 1997)'
_computing_data_collection 'COLLECT (Nonius, 2000)'
_computing_data_reduction 'Denzo and Scalepack (Otwinowski & Minor, 1997)'
_computing_molecular_graphics 'ORTEP-3 for Windows (Farrugia, 2012)'
_computing_publication_material 'SHELXL-97 (Sheldrick, 1997)'
_computing_structure_refinement 'SHELXL-97 (Sheldrick, 1997)'
_computing_structure_solution 'Direct_methods (SIR, Altomare, et al., 1994)'
_diffrn_ambient_temperature 200.0(5)
_diffrn_measured_fraction_theta_full 0.994
_diffrn_measured_fraction_theta_max 0.985
_diffrn_measurement_device 'Nonius KappaCCD '
_diffrn_measurement_method '\f and \w scans '
_diffrn_radiation_monochromator graphite
_diffrn_radiation_source 'fine-focus sealed tube'
_diffrn_radiation_type MoK\a
_diffrn_radiation_wavelength 0.71073
_diffrn_reflns_av_R_equivalents 0.080
_diffrn_reflns_av_sigmaI/netI 0.1070
_diffrn_reflns_limit_h_max 9
_diffrn_reflns_limit_h_min -9
_diffrn_reflns_limit_k_max 23
_diffrn_reflns_limit_k_min -18
_diffrn_reflns_limit_l_max 13
_diffrn_reflns_limit_l_min -13
_diffrn_reflns_number 9823
_diffrn_reflns_theta_full 25.00
_diffrn_reflns_theta_max 26.45
_diffrn_reflns_theta_min 2.70
_exptl_absorpt_coefficient_mu 0.223
_exptl_absorpt_correction_T_max 0.9652
_exptl_absorpt_correction_T_min 0.9120
_exptl_absorpt_correction_type multi-scan
_exptl_absorpt_process_details 'Denzo & Scalepack (Otwinowski & Minor, 1997)'
_exptl_crystal_colour colorless
_exptl_crystal_density_diffrn 1.351
_exptl_crystal_density_method 'not measured'
_exptl_crystal_description 'needle fragment'
_exptl_crystal_F_000 680
_exptl_crystal_size_max 0.30
_exptl_crystal_size_mid 0.20
_exptl_crystal_size_min 0.16
_refine_diff_density_max 0.166
_refine_diff_density_min -0.175
_refine_diff_density_rms 0.043
_refine_ls_abs_structure_details
;
 Flack x determined using 1054 quotients [(I+)-(I-)]/[(I+)+(I-)]
 (Parsons, Flack and Wagner, Acta Cryst. B69 (2013) 249-259).
;
_refine_ls_abs_structure_Flack 0.12(9)
_refine_ls_extinction_coef 0.0068(13)
_refine_ls_extinction_expression Fc^*^=kFc[1+0.001xFc^2^\l^3^/sin(2\q)]^-1/4^
_refine_ls_extinction_method SHELXL
_refine_ls_goodness_of_fit_ref 1.004
_refine_ls_hydrogen_treatment mixed
_refine_ls_matrix_type full
_refine_ls_number_parameters 410
_refine_ls_number_reflns 5929
_refine_ls_number_restraints 7
_refine_ls_restrained_S_all 1.003
_refine_ls_R_factor_all 0.1511
_refine_ls_R_factor_gt 0.0648
_refine_ls_shift/su_max 0.000
_refine_ls_shift/su_mean 0.000
_refine_ls_structure_factor_coef Fsqd
_refine_ls_weighting_details 'calc w=1/[\s^2^(Fo^2^)+(0.0471P)^2^+0.7730P] where P=(Fo^2^+2Fc^2^)/3'
_refine_ls_weighting_scheme calc
_refine_ls_wR_factor_gt 0.1143
_refine_ls_wR_factor_ref 0.1452
_reflns_number_gt 3258
_reflns_number_total 5929
_reflns_threshold_expression I>2\s(I)
_cod_data_source_file mz7b00411_si_003.cif
_cod_data_source_block JCao1
_cod_depositor_comments
;
The following automatic conversions were performed:

data item '_symmetry_cell_setting' value 'Monoclinic' was changed to
'monoclinic' in accordance with the
/home/saulius/struct/COD-crude-data/automatic-downloads/DataCite-retrospective/ACS/depositions/lib/dictionaries/cif_core.dic
dictionary named 'cif_core.dic' version 2.4.2 last updated on
2011-04-26.

Automatic conversion script
Id: cif_fix_values 6909 2019-04-08 15:41:33Z antanas 
;
_cod_original_cell_volume 1585.40(19)
_cod_original_sg_symbol_Hall 'P 2yb '
_cod_original_sg_symbol_H-M 'P 21          '
_cod_database_code 4516807

loop_
_symmetry_equiv_pos_as_xyz
'x, y, z'
'-x, y+1/2, -z'

loop_
_atom_site_label
_atom_site_type_symbol
_atom_site_fract_x
_atom_site_fract_y
_atom_site_fract_z
_atom_site_U_iso_or_equiv
_atom_site_adp_type
_atom_site_occupancy
_atom_site_symmetry_multiplicity
_atom_site_calc_flag
_atom_site_refinement_flags
S1 S 0.7756(2) 0.81704(8) 0.19931(13) 0.0670(5) Uani 1 1 d .
O1 O 0.7095(7) 0.8468(2) 0.4123(4) 0.0836(14) Uani 1 1 d .
O2 O 0.9145(6) 0.7109(2) 0.1090(4) 0.0829(13) Uani 1 1 d .
O3 O 0.6569(6) 0.27183(18) 0.4472(3) 0.0710(13) Uani 1 1 d .
O4 O 0.7650(5) 0.3347(2) 0.6271(3) 0.0664(12) Uani 1 1 d .
N1 N 0.8464(6) 0.7404(2) 0.4006(4) 0.0524(12) Uani 1 1 d D
H1N H 0.848(6) 0.728(3) 0.477(3) 0.063 Uiso 1 1 d D
N2 N 0.7660(8) 0.3782(2) 0.4403(4) 0.0725(17) Uani 1 1 d D
H2N H 0.755(8) 0.366(3) 0.361(3) 0.087 Uiso 1 1 d D
C1 C 0.7746(8) 0.8028(3) 0.3586(5) 0.0609(17) Uani 1 1 d .
C2 C 0.9086(8) 0.6948(3) 0.3200(4) 0.0517(14) Uani 1 1 d .
H2 H 1.0391 0.6878 0.3591 0.062 Uiso 1 1 calc R
C3 C 0.8776(8) 0.7339(3) 0.1961(5) 0.0587(16) Uani 1 1 d .
C4 C 0.8210(8) 0.6220(3) 0.2968(4) 0.0527(15) Uani 1 1 d .
H4A H 0.8497 0.5990 0.2258 0.063 Uiso 1 1 calc R
H4B H 0.6908 0.6283 0.2714 0.063 Uiso 1 1 calc R
C5 C 0.8771(7) 0.5725(2) 0.4101(4) 0.0470(13) Uani 1 1 d .
H5A H 0.8430 0.5937 0.4803 0.056 Uiso 1 1 calc R
H5B H 1.0076 0.5670 0.4380 0.056 Uiso 1 1 calc R
C6 C 0.7899(8) 0.4996(2) 0.3779(4) 0.0478(14) Uani 1 1 d .
H6A H 0.6598 0.5054 0.3552 0.057 Uiso 1 1 calc R
H6B H 0.8165 0.4807 0.3030 0.057 Uiso 1 1 calc R
C7 C 0.8488(9) 0.4461(2) 0.4823(5) 0.0601(16) Uani 1 1 d .
H7A H 0.9793 0.4409 0.5081 0.072 Uiso 1 1 calc R
H7B H 0.8156 0.4627 0.5560 0.072 Uiso 1 1 calc R
C8 C 0.7320(8) 0.3290(3) 0.5147(5) 0.0538(15) Uani 1 1 d .
C9 C 0.6011(8) 0.2154(3) 0.5103(5) 0.0568(15) Uani 1 1 d .
H9A H 0.4768 0.2230 0.5083 0.068 Uiso 1 1 calc R
H9B H 0.6766 0.2133 0.5993 0.068 Uiso 1 1 calc R
C10 C 0.6163(7) 0.1473(3) 0.4448(4) 0.0465(14) Uani 1 1 d .
C11 C 0.6836(8) 0.1421(3) 0.3459(5) 0.0576(16) Uani 1 1 d .
H11 H 0.7233 0.1840 0.3153 0.069 Uiso 1 1 calc R
C12 C 0.6951(8) 0.0775(3) 0.2898(5) 0.0686(17) Uani 1 1 d .
H12 H 0.7395 0.0755 0.2201 0.082 Uiso 1 1 calc R
C13 C 0.6426(8) 0.0165(3) 0.3346(6) 0.0689(18) Uani 1 1 d .
H13 H 0.6531 -0.0278 0.2969 0.083 Uiso 1 1 calc R
C14 C 0.5758(9) 0.0187(3) 0.4320(6) 0.0745(19) Uani 1 1 d .
H14 H 0.5400 -0.0240 0.4628 0.089 Uiso 1 1 calc R
C15 C 0.5596(8) 0.0844(3) 0.4873(5) 0.0665(17) Uani 1 1 d .
H15 H 0.5096 0.0861 0.5542 0.080 Uiso 1 1 calc R
S2 S 0.6443(2) 0.22549(8) 1.03209(13) 0.0704(5) Uani 1 1 d .
O5 O 0.5880(6) 0.1964(2) 0.7922(3) 0.0776(13) Uani 1 1 d .
O6 O 0.7825(6) 0.3310(2) 1.1859(3) 0.0811(13) Uani 1 1 d .
O7 O 0.8160(6) 0.77861(19) 0.7997(3) 0.0644(11) Uani 1 1 d .
O8 O 0.8415(6) 0.70375(19) 0.6471(3) 0.0674(12) Uani 1 1 d .
N3 N 0.7262(6) 0.3016(2) 0.8655(4) 0.0506(12) Uani 1 1 d D
H3N H 0.743(6) 0.315(3) 0.794(3) 0.061 Uiso 1 1 d D
N4 N 0.8556(8) 0.6639(2) 0.8411(4) 0.0643(15) Uani 1 1 d D
H4N H 0.857(7) 0.680(3) 0.916(3) 0.077 Uiso 1 1 d D
C16 C 0.6492(8) 0.2397(3) 0.8734(5) 0.0561(15) Uani 1 1 d .
C17 C 0.8082(7) 0.3415(2) 0.9786(4) 0.0487(14) Uani 1 1 d .
H17 H 0.9398 0.3377 0.9989 0.058 Uiso 1 1 calc R
C18 C 0.7547(8) 0.3062(3) 1.0826(5) 0.0590(16) Uani 1 1 d .
C19 C 0.7577(8) 0.4203(3) 0.9687(5) 0.0553(15) Uani 1 1 d .
H19A H 0.6269 0.4240 0.9369 0.066 Uiso 1 1 calc R
H19B H 0.7971 0.4412 1.0542 0.066 Uiso 1 1 calc R
C20 C 0.8339(8) 0.4643(3) 0.8849(5) 0.0550(15) Uani 1 1 d .
H20A H 0.7781 0.4498 0.7963 0.066 Uiso 1 1 calc R
H20B H 0.9627 0.4550 0.9071 0.066 Uiso 1 1 calc R
C21 C 0.8034(8) 0.5435(2) 0.8980(5) 0.0538(15) Uani 1 1 d .
H21A H 0.6744 0.5524 0.8757 0.065 Uiso 1 1 calc R
H21B H 0.8580 0.5575 0.9871 0.065 Uiso 1 1 calc R
C22 C 0.8776(9) 0.5890(3) 0.8177(5) 0.0689(19) Uani 1 1 d .
H22A H 1.0052 0.5783 0.8356 0.083 Uiso 1 1 calc R
H22B H 0.8166 0.5782 0.7280 0.083 Uiso 1 1 calc R
C23 C 0.8390(8) 0.7134(3) 0.7537(5) 0.0559(15) Uani 1 1 d .
C24 C 0.7821(8) 0.8372(3) 0.7120(5) 0.0644(18) Uani 1 1 d .
H24A H 0.6747 0.8275 0.6401 0.077 Uiso 1 1 calc R
H24B H 0.8835 0.8436 0.6792 0.077 Uiso 1 1 calc R
C25 C 0.7562(7) 0.9026(3) 0.7795(4) 0.0515(15) Uani 1 1 d .
C26 C 0.6805(8) 0.9004(3) 0.8749(6) 0.0688(18) Uani 1 1 d .
H26 H 0.6456 0.8560 0.9005 0.083 Uiso 1 1 calc R
C27 C 0.6553(9) 0.9622(3) 0.9332(6) 0.0757(19) Uani 1 1 d .
H27 H 0.6059 0.9598 1.0004 0.091 Uiso 1 1 calc R
C28 C 0.6998(8) 1.0267(3) 0.8966(5) 0.0679(17) Uani 1 1 d .
H28 H 0.6784 1.0692 0.9357 0.081 Uiso 1 1 calc R
C29 C 0.7759(8) 1.0292(3) 0.8025(6) 0.0714(19) Uani 1 1 d .
H29 H 0.8106 1.0735 0.7766 0.086 Uiso 1 1 calc R
C30 C 0.8017(9) 0.9674(3) 0.7459(6) 0.0682(18) Uani 1 1 d .
H30 H 0.8538 0.9700 0.6801 0.082 Uiso 1 1 calc R

loop_
_atom_site_aniso_label
_atom_site_aniso_U_11
_atom_site_aniso_U_22
_atom_site_aniso_U_33
_atom_site_aniso_U_23
_atom_site_aniso_U_13
_atom_site_aniso_U_12
S1 0.1020(14) 0.0534(9) 0.0452(8) 0.0098(7) 0.0224(8) -0.0073(9)
O1 0.144(5) 0.050(2) 0.065(3) 0.002(2) 0.043(3) 0.013(3)
O2 0.129(4) 0.080(3) 0.054(2) -0.002(2) 0.049(3) -0.008(3)
O3 0.136(4) 0.038(2) 0.039(2) -0.0064(19) 0.029(2) -0.018(2)
O4 0.095(3) 0.070(3) 0.0357(19) -0.0067(19) 0.0225(19) -0.018(2)
N1 0.082(4) 0.039(3) 0.037(2) 0.002(2) 0.020(2) -0.009(2)
N2 0.144(5) 0.042(3) 0.032(2) -0.007(2) 0.029(3) -0.019(3)
C1 0.095(5) 0.041(4) 0.044(3) -0.003(3) 0.018(3) -0.018(3)
C2 0.066(4) 0.044(3) 0.046(3) 0.001(3) 0.019(3) -0.006(3)
C3 0.077(5) 0.059(4) 0.045(3) 0.005(3) 0.025(3) -0.012(3)
C4 0.072(4) 0.041(3) 0.044(3) -0.001(3) 0.017(3) 0.004(3)
C5 0.066(4) 0.037(3) 0.039(3) 0.000(2) 0.018(3) 0.001(3)
C6 0.068(4) 0.035(3) 0.041(3) -0.001(2) 0.018(3) 0.001(3)
C7 0.098(5) 0.036(3) 0.044(3) -0.002(2) 0.020(3) 0.001(3)
C8 0.085(5) 0.041(3) 0.039(3) -0.001(3) 0.024(3) 0.007(3)
C9 0.081(5) 0.049(3) 0.046(3) 0.010(3) 0.028(3) 0.002(3)
C10 0.052(4) 0.047(3) 0.037(3) 0.002(2) 0.009(3) 0.003(3)
C11 0.088(5) 0.049(4) 0.039(3) 0.005(3) 0.024(3) -0.004(3)
C12 0.091(5) 0.066(4) 0.045(3) -0.012(3) 0.015(3) 0.007(4)
C13 0.082(5) 0.044(3) 0.073(4) 0.005(3) 0.012(4) 0.006(3)
C14 0.098(6) 0.042(3) 0.080(4) 0.013(3) 0.021(4) -0.009(3)
C15 0.074(5) 0.065(4) 0.064(4) 0.007(3) 0.027(3) -0.008(3)
S2 0.1097(15) 0.0596(9) 0.0442(8) 0.0077(7) 0.0270(8) -0.0088(9)
O5 0.126(4) 0.055(2) 0.049(2) -0.006(2) 0.022(2) -0.023(2)
O6 0.123(4) 0.087(3) 0.036(2) -0.014(2) 0.031(2) -0.009(3)
O7 0.109(4) 0.044(2) 0.0397(19) 0.0004(18) 0.023(2) -0.007(2)
O8 0.105(3) 0.064(3) 0.037(2) -0.0004(19) 0.029(2) 0.002(2)
N3 0.075(4) 0.045(3) 0.035(2) 0.004(2) 0.021(2) -0.002(2)
N4 0.117(5) 0.041(3) 0.041(3) -0.001(2) 0.032(3) -0.002(3)
C16 0.079(5) 0.050(4) 0.040(3) 0.005(3) 0.018(3) 0.004(3)
C17 0.061(4) 0.047(3) 0.037(3) -0.006(2) 0.014(3) -0.001(3)
C18 0.077(5) 0.058(4) 0.043(3) 0.004(3) 0.019(3) 0.008(3)
C19 0.072(4) 0.051(3) 0.051(3) -0.009(3) 0.032(3) -0.002(3)
C20 0.068(4) 0.049(3) 0.047(3) 0.000(3) 0.017(3) 0.006(3)
C21 0.069(4) 0.048(3) 0.042(3) -0.010(3) 0.014(3) -0.002(3)
C22 0.103(6) 0.058(4) 0.053(3) 0.001(3) 0.033(4) 0.004(3)
C23 0.072(5) 0.050(4) 0.046(3) -0.006(3) 0.018(3) -0.008(3)
C24 0.098(5) 0.053(4) 0.041(3) 0.008(3) 0.019(3) -0.003(3)
C25 0.055(4) 0.056(4) 0.037(3) 0.006(3) 0.004(3) -0.007(3)
C26 0.085(5) 0.053(4) 0.079(4) 0.004(3) 0.040(4) -0.014(3)
C27 0.091(6) 0.071(5) 0.083(4) 0.007(4) 0.053(4) 0.007(4)
C28 0.092(5) 0.053(4) 0.065(4) 0.000(3) 0.033(4) 0.002(3)
C29 0.088(6) 0.052(4) 0.076(4) 0.013(3) 0.028(4) -0.006(3)
C30 0.097(6) 0.049(4) 0.071(4) 0.012(3) 0.043(4) -0.005(3)

loop_
_atom_type_symbol
_atom_type_description
_atom_type_scat_dispersion_real
_atom_type_scat_dispersion_imag
_atom_type_scat_source
C C 0.0033 0.0016 'International Tables Vol C Tables 4.2.6.8 and 6.1.1.4'
H H 0.0000 0.0000 'International Tables Vol C Tables 4.2.6.8 and 6.1.1.4'
N N 0.0061 0.0033 'International Tables Vol C Tables 4.2.6.8 and 6.1.1.4'
O O 0.0106 0.0060 'International Tables Vol C Tables 4.2.6.8 and 6.1.1.4'
S S 0.1246 0.1234 'International Tables Vol C Tables 4.2.6.8 and 6.1.1.4'

loop_
_geom_angle_atom_site_label_1
_geom_angle_atom_site_label_2
_geom_angle_atom_site_label_3
_geom_angle
C3 S1 C1 91.8(3)
C8 O3 C9 118.1(4)
C1 N1 C2 120.0(4)
C1 N1 H1N 117(4)
C2 N1 H1N 123(4)
C8 N2 C7 124.9(4)
C8 N2 H2N 118(4)
C7 N2 H2N 116(4)
O1 C1 N1 128.6(5)
O1 C1 S1 121.1(4)
N1 C1 S1 110.3(4)
N1 C2 C3 107.0(4)
N1 C2 C4 114.6(4)
C3 C2 C4 110.1(4)
N1 C2 H2 108.3
C3 C2 H2 108.3
C4 C2 H2 108.3
O2 C3 C2 124.3(5)
O2 C3 S1 124.9(4)
C2 C3 S1 110.8(4)
C2 C4 C5 114.0(4)
C2 C4 H4A 108.8
C5 C4 H4A 108.8
C2 C4 H4B 108.8
C5 C4 H4B 108.8
H4A C4 H4B 107.6
C4 C5 C6 110.9(4)
C4 C5 H5A 109.5
C6 C5 H5A 109.5
C4 C5 H5B 109.5
C6 C5 H5B 109.5
H5A C5 H5B 108.0
C7 C6 C5 114.1(4)
C7 C6 H6A 108.7
C5 C6 H6A 108.7
C7 C6 H6B 108.7
C5 C6 H6B 108.7
H6A C6 H6B 107.6
N2 C7 C6 109.7(4)
N2 C7 H7A 109.7
C6 C7 H7A 109.7
N2 C7 H7B 109.7
C6 C7 H7B 109.7
H7A C7 H7B 108.2
O4 C8 N2 124.7(5)
O4 C8 O3 125.0(5)
N2 C8 O3 110.3(4)
O3 C9 C10 108.1(4)
O3 C9 H9A 110.1
C10 C9 H9A 110.1
O3 C9 H9B 110.1
C10 C9 H9B 110.1
H9A C9 H9B 108.4
C11 C10 C15 117.4(5)
C11 C10 C9 124.4(5)
C15 C10 C9 118.1(5)
C10 C11 C12 121.6(5)
C10 C11 H11 119.2
C12 C11 H11 119.2
C13 C12 C11 120.0(6)
C13 C12 H12 120.0
C11 C12 H12 120.0
C14 C13 C12 120.7(6)
C14 C13 H13 119.6
C12 C13 H13 119.6
C13 C14 C15 119.6(6)
C13 C14 H14 120.2
C15 C14 H14 120.2
C10 C15 C14 120.6(5)
C10 C15 H15 119.7
C14 C15 H15 119.7
C18 S2 C16 91.6(3)
C23 O7 C24 116.6(4)
C16 N3 C17 119.3(4)
C16 N3 H3N 121(3)
C17 N3 H3N 119(3)
C23 N4 C22 122.4(4)
C23 N4 H4N 115(4)
C22 N4 H4N 122(4)
O5 C16 N3 128.8(5)
O5 C16 S2 121.0(4)
N3 C16 S2 110.2(4)
N3 C17 C18 106.8(4)
N3 C17 C19 113.9(4)
C18 C17 C19 110.6(4)
N3 C17 H17 108.5
C18 C17 H17 108.5
C19 C17 H17 108.5
O6 C18 C17 123.9(5)
O6 C18 S2 124.7(4)
C17 C18 S2 111.4(4)
C20 C19 C17 115.4(4)
C20 C19 H19A 108.4
C17 C19 H19A 108.4
C20 C19 H19B 108.4
C17 C19 H19B 108.4
H19A C19 H19B 107.5
C19 C20 C21 111.7(4)
C19 C20 H20A 109.3
C21 C20 H20A 109.3
C19 C20 H20B 109.3
C21 C20 H20B 109.3
H20A C20 H20B 107.9
C22 C21 C20 113.6(4)
C22 C21 H21A 108.9
C20 C21 H21A 108.9
C22 C21 H21B 108.9
C20 C21 H21B 108.9
H21A C21 H21B 107.7
N4 C22 C21 110.8(5)
N4 C22 H22A 109.5
C21 C22 H22A 109.5
N4 C22 H22B 109.5
C21 C22 H22B 109.5
H22A C22 H22B 108.1
O8 C23 N4 126.3(5)
O8 C23 O7 123.4(5)
N4 C23 O7 110.3(4)
O7 C24 C25 108.1(4)
O7 C24 H24A 110.1
C25 C24 H24A 110.1
O7 C24 H24B 110.1
C25 C24 H24B 110.1
H24A C24 H24B 108.4
C30 C25 C26 117.3(5)
C30 C25 C24 120.7(5)
C26 C25 C24 121.9(5)
C27 C26 C25 120.2(5)
C27 C26 H26 119.9
C25 C26 H26 119.9
C28 C27 C26 121.3(5)
C28 C27 H27 119.4
C26 C27 H27 119.4
C27 C28 C29 118.7(5)
C27 C28 H28 120.6
C29 C28 H28 120.6
C28 C29 C30 119.5(6)
C28 C29 H29 120.3
C30 C29 H29 120.3
C25 C30 C29 122.9(6)
C25 C30 H30 118.5
C29 C30 H30 118.5

loop_
_geom_bond_atom_site_label_1
_geom_bond_atom_site_label_2
_geom_bond_distance
S1 C3 1.765(6)
S1 C1 1.804(5)
O1 C1 1.225(6)
O2 C3 1.183(6)
O3 C8 1.341(6)
O3 C9 1.419(6)
O4 C8 1.206(5)
N1 C1 1.325(7)
N1 C2 1.438(6)
N1 H1N 0.88(3)
N2 C8 1.328(6)
N2 C7 1.444(6)
N2 H2N 0.89(3)
C2 C3 1.520(7)
C2 C4 1.520(7)
C2 H2 1.0000
C4 C5 1.522(7)
C4 H4A 0.9900
C4 H4B 0.9900
C5 C6 1.527(7)
C5 H5A 0.9900
C5 H5B 0.9900
C6 C7 1.501(6)
C6 H6A 0.9900
C6 H6B 0.9900
C7 H7A 0.9900
C7 H7B 0.9900
C9 C10 1.498(7)
C9 H9A 0.9900
C9 H9B 0.9900
C10 C11 1.373(7)
C10 C15 1.400(7)
C11 C12 1.382(7)
C11 H11 0.9500
C12 C13 1.367(8)
C12 H12 0.9500
C13 C14 1.352(8)
C13 H13 0.9500
C14 C15 1.404(8)
C14 H14 0.9500
C15 H15 0.9500
S2 C18 1.754(6)
S2 C16 1.807(5)
O5 C16 1.203(6)
O6 C18 1.201(6)
O7 C23 1.363(6)
O7 C24 1.442(6)
O8 C23 1.212(6)
N3 C16 1.330(7)
N3 C17 1.441(6)
N3 H3N 0.89(3)
N4 C23 1.326(7)
N4 C22 1.452(7)
N4 H4N 0.89(3)
C17 C18 1.511(7)
C17 C19 1.529(7)
C17 H17 1.0000
C19 C20 1.509(7)
C19 H19A 0.9900
C19 H19B 0.9900
C20 C21 1.522(7)
C20 H20A 0.9900
C20 H20B 0.9900
C21 C22 1.487(7)
C21 H21A 0.9900
C21 H21B 0.9900
C22 H22A 0.9900
C22 H22B 0.9900
C24 C25 1.490(7)
C24 H24A 0.9900
C24 H24B 0.9900
C25 C30 1.356(7)
C25 C26 1.378(7)
C26 C27 1.378(8)
C26 H26 0.9500
C27 C28 1.360(8)
C27 H27 0.9500
C28 C29 1.367(8)
C28 H28 0.9500
C29 C30 1.368(8)
C29 H29 0.9500
C30 H30 0.9500

loop_
_geom_hbond_atom_site_label_D
_geom_hbond_atom_site_label_H
_geom_hbond_atom_site_label_A
_geom_hbond_distance_DH
_geom_hbond_distance_HA
_geom_hbond_distance_DA
_geom_hbond_angle_DHA
_geom_hbond_site_symmetry_A
N1 H1N O8 0.88(3) 1.97(3) 2.853(5) 177(5) .
N2 H2N O6 0.89(3) 2.14(3) 3.021(6) 168(6) 1_554
N3 H3N O4 0.89(3) 1.96(3) 2.845(5) 173(5) .
N4 H4N O2 0.89(3) 2.14(3) 3.017(6) 168(5) 1_556

loop_
_geom_torsion_atom_site_label_1
_geom_torsion_atom_site_label_2
_geom_torsion_atom_site_label_3
_geom_torsion_atom_site_label_4
_geom_torsion
C2 N1 C1 O1 177.0(6)
C2 N1 C1 S1 -1.0(7)
C3 S1 C1 O1 -178.1(5)
C3 S1 C1 N1 0.1(4)
C1 N1 C2 C3 1.5(7)
C1 N1 C2 C4 -120.9(5)
N1 C2 C3 O2 179.9(6)
C4 C2 C3 O2 -54.9(8)
N1 C2 C3 S1 -1.3(6)
C4 C2 C3 S1 123.9(4)
C1 S1 C3 O2 179.5(6)
C1 S1 C3 C2 0.7(4)
N1 C2 C4 C5 -71.9(6)
C3 C2 C4 C5 167.4(5)
C2 C4 C5 C6 -177.6(4)
C4 C5 C6 C7 175.9(5)
C8 N2 C7 C6 -152.8(6)
C5 C6 C7 N2 -177.1(5)
C7 N2 C8 O4 0.4(10)
C7 N2 C8 O3 -179.2(6)
C9 O3 C8 O4 4.3(9)
C9 O3 C8 N2 -176.2(5)
C8 O3 C9 C10 -149.7(5)
O3 C9 C10 C11 3.6(8)
O3 C9 C10 C15 -176.9(5)
C15 C10 C11 C12 0.1(9)
C9 C10 C11 C12 179.6(6)
C10 C11 C12 C13 -1.6(10)
C11 C12 C13 C14 1.4(10)
C12 C13 C14 C15 0.3(10)
C11 C10 C15 C14 1.5(9)
C9 C10 C15 C14 -178.0(6)
C13 C14 C15 C10 -1.7(10)
C17 N3 C16 O5 -173.1(6)
C17 N3 C16 S2 7.1(7)
C18 S2 C16 O5 179.0(5)
C18 S2 C16 N3 -1.1(5)
C16 N3 C17 C18 -10.1(7)
C16 N3 C17 C19 -132.4(5)
N3 C17 C18 O6 -170.6(5)
C19 C17 C18 O6 -46.2(8)
N3 C17 C18 S2 8.4(5)
C19 C17 C18 S2 132.8(4)
C16 S2 C18 O6 174.6(6)
C16 S2 C18 C17 -4.4(4)
N3 C17 C19 C20 -70.6(6)
C18 C17 C19 C20 169.2(5)
C17 C19 C20 C21 -170.3(5)
C19 C20 C21 C22 179.6(5)
C23 N4 C22 C21 -151.1(6)
C20 C21 C22 N4 -175.9(5)
C22 N4 C23 O8 -0.7(10)
C22 N4 C23 O7 178.5(5)
C24 O7 C23 O8 4.0(8)
C24 O7 C23 N4 -175.3(5)
C23 O7 C24 C25 178.5(5)
O7 C24 C25 C30 149.6(5)
O7 C24 C25 C26 -32.5(8)
C30 C25 C26 C27 -0.7(9)
C24 C25 C26 C27 -178.6(6)
C25 C26 C27 C28 1.7(11)
C26 C27 C28 C29 -2.0(11)
C27 C28 C29 C30 1.4(10)
C26 C25 C30 C29 0.2(9)
C24 C25 C30 C29 178.1(6)
C28 C29 C30 C25 -0.5(10)
